data_2105932
loop_
_publ_author_name
'Allan, David R.'
'Bailey, Daniel'
'Bird, Nigel'
'Blake, Alexander J.'
'Champness, Neil R.'
'Huang, Deguang'
'Keane, Conal P.'
'McMaster, Jonathan'
'Prior, Timothy J.'
'Tidey, Jeremiah P.'
'Schr\"oder, Martin'

_publ_section_title
;
 High-pressure studies of palladium and platinum thioether macrocyclic
 dihalide complexes
;
_journal_coeditor_code XK5015
_journal_issue 3
_journal_name_full 'Acta Crystallographica Section B'
_journal_page_first 469
_journal_page_last 486
_journal_paper_doi 10.1107/S2052520614008786
_journal_volume 70
_journal_year 2014
_chemical_formula_moiety 'C6 H12 I2 Pt S3'
_chemical_formula_sum 'C6 H12 I2 Pt S3'
_chemical_formula_weight 629.23
_chemical_name_systematic
;
 ?
;
_space_group_crystal_system orthorhombic
_space_group_IT_number 19
_space_group_name_Hall 'P 2ac 2ab'
_space_group_name_H-M_alt 'P 21 21 21'
_symmetry_space_group_name_Hall 'P 2ac 2ab'
_symmetry_space_group_name_H-M 'P 21 21 21'
_atom_sites_solution_hydrogens geom
_atom_sites_solution_primary isomor
_atom_sites_solution_secondary difmap
_cell_angle_alpha 90.00
_cell_angle_beta 90.00
_cell_angle_gamma 90.00
_cell_formula_units_Z 4
_cell_length_a 7.1052(6)
_cell_length_b 11.4442(15)
_cell_length_c 12.207(19)
_cell_measurement_pressure 5580000
_cell_measurement_reflns_used 1521
_cell_measurement_temperature 296(2)
_cell_measurement_theta_max 29.4561
_cell_measurement_theta_min 3.4511
_cell_volume 992.6(16)
_computing_cell_refinement
;
CrysAlisPro, Agilent Technologies,
Version 1.171.35.11 (release 16-05-2011 CrysAlis171 .NET)
(compiled May 16 2011,17:55:39)
;
_computing_data_collection
;
CrysAlisPro, Agilent Technologies,
Version 1.171.35.11 (release 16-05-2011 CrysAlis171 .NET)
(compiled May 16 2011,17:55:39)
;
_computing_data_reduction
;
CrysAlisPro, Agilent Technologies,
Version 1.171.35.11 (release 16-05-2011 CrysAlis171 .NET)
(compiled May 16 2011,17:55:39)
;
_computing_structure_refinement
;
SHELX, G.M. Sheldrick, Acta Cryst.
(2008). A64, 112-122
;
_diffrn_ambient_temperature 296(2)
_diffrn_measured_fraction_theta_full 0.255
_diffrn_measured_fraction_theta_max 0.224
_diffrn_measurement_device_type 'dtrek-CrysAlisPro-abstract goniometer imported rigaku-d*trek images'
_diffrn_measurement_method '\w scans'
_diffrn_radiation_monochromator 'silicon double crystal'
_diffrn_radiation_source 'Diamond Light Source Beamline I19'
_diffrn_radiation_type synchrotron
_diffrn_radiation_wavelength 0.6889
_diffrn_reflns_av_R_equivalents 0.126
_diffrn_reflns_limit_h_max 10
_diffrn_reflns_limit_h_min -8
_diffrn_reflns_limit_k_max 13
_diffrn_reflns_limit_k_min -14
_diffrn_reflns_limit_l_max 5
_diffrn_reflns_limit_l_min -5
_diffrn_reflns_number 2236
_diffrn_reflns_theta_full 27.50
_diffrn_reflns_theta_max 29.39
_diffrn_reflns_theta_min 3.45
_exptl_absorpt_coefficient_mu 20.928
_exptl_absorpt_correction_T_max 1.00000
_exptl_absorpt_correction_T_min 0.59472
_exptl_absorpt_correction_type multi-scan
_exptl_absorpt_process_details
;
CrysAlisPro, Agilent Technologies,
Version 1.171.35.11 (release 16-05-2011 CrysAlis171 .NET)
(compiled May 16 2011,17:55:39)
Empirical absorption correction using spherical harmonics,
 implemented in SCALE3 ABSPACK scaling algorithm.
;
_exptl_crystal_colour orange
_exptl_crystal_density_diffrn 4.211
_exptl_crystal_density_method 'not measured'
_exptl_crystal_description 'parallelogram plate'
_exptl_crystal_F_000 1120
_exptl_crystal_size_max 0.11
_exptl_crystal_size_mid 0.05
_exptl_crystal_size_min 0.02
_refine_diff_density_max 1.45
_refine_diff_density_min -1.04
_refine_ls_abs_structure_details 'Flack H D (1983), Acta Cryst. A39, 876-881'
_refine_ls_abs_structure_Flack 0.79(4)
_refine_ls_extinction_method none
_refine_ls_goodness_of_fit_ref 1.04
_refine_ls_hydrogen_treatment constr
_refine_ls_matrix_type full
_refine_ls_number_parameters 110
_refine_ls_number_reflns 601
_refine_ls_number_restraints 103
_refine_ls_restrained_S_all 0.96
_refine_ls_R_factor_all 0.0747
_refine_ls_R_factor_gt 0.0667
_refine_ls_shift/su_max 0.000
_refine_ls_shift/su_mean 0.000
_refine_ls_structure_factor_coef Fsqd
_refine_ls_weighting_details 'calc w=1/[\s^2^(Fo^2^)+(0.1080P)^2^] where P=(Fo^2^+2Fc^2^)/3'
_refine_ls_weighting_scheme calc
_refine_ls_wR_factor_gt 0.157
_refine_ls_wR_factor_ref 0.171
_reflns_number_gt 513
_reflns_number_total 601
_reflns_threshold_expression >2sigma(I)
_cod_data_source_file xk5015sup1.cif
_cod_data_source_block cmpd_6_55.8_kbar
_cod_database_code 2105932
_cod_database_fobs_code 2105932

loop_
_space_group_symop_id
_space_group_symop_operation_xyz
1 'x, y, z'
2 '-x+1/2, -y, z+1/2'
3 '-x, y+1/2, -z+1/2'
4 'x+1/2, -y+1/2, -z'

loop_
_atom_site_type_symbol
_atom_site_label
_atom_site_fract_x
_atom_site_fract_y
_atom_site_fract_z
_atom_site_U_iso_or_equiv
_atom_site_adp_type
_atom_site_calc_flag
_atom_site_refinement_flags
_atom_site_occupancy
_atom_site_symmetry_multiplicity
Pt Pt1 0.89901(16) 0.12574(11) 0.6127(4) 0.0471(19) Uani d DU 1 1
I I1 0.7200(4) 0.2550(3) 0.7523(10) 0.073(3) Uani d U 1 1
I I2 1.1630(4) 0.0716(2) 0.7488(8) 0.060(3) Uani d U 1 1
S S1 0.6802(13) -0.0993(8) 0.618(3) 0.054(4) Uani d DU 1 1
S S4 0.6779(10) 0.1830(7) 0.4926(18) 0.049(3) Uani d DU 1 1
S S7 1.0451(9) 0.0308(8) 0.4752(16) 0.045(3) Uani d DU 1 1
C C2 0.519(4) -0.045(2) 0.513(4) 0.051(4) Uani d DU 1 1
H H2A 0.5683 -0.0701 0.4426 0.062 Uiso calc R 1 1
H H2B 0.4003 -0.0853 0.5234 0.062 Uiso calc R 1 1
C C3 0.477(3) 0.0848(19) 0.505(9) 0.051(4) Uani d DU 1 1
H H3A 0.4055 0.1075 0.5690 0.061 Uiso calc R 1 1
H H3B 0.3964 0.0969 0.4415 0.061 Uiso calc R 1 1
C C5 0.753(4) 0.139(2) 0.356(2) 0.050(3) Uani d DU 1 1
H H5A 0.6448 0.1257 0.3097 0.060 Uiso calc R 1 1
H H5B 0.8291 0.2006 0.3232 0.060 Uiso calc R 1 1
C C6 0.869(4) 0.028(3) 0.367(3) 0.049(4) Uani d DU 1 1
H H6A 0.9312 0.0129 0.2980 0.059 Uiso calc R 1 1
H H6B 0.7834 -0.0366 0.3809 0.059 Uiso calc R 1 1
C C8 1.039(4) -0.1275(13) 0.486(6) 0.050(4) Uani d DU 1 1
H H8A 1.0423 -0.1607 0.4133 0.060 Uiso calc R 1 1
H H8B 1.1514 -0.1533 0.5245 0.060 Uiso calc R 1 1
C C9 0.868(5) -0.175(3) 0.546(5) 0.052(4) Uani d DU 1 1
H H9A 0.9189 -0.2287 0.5996 0.062 Uiso calc R 1 1
H H9B 0.8042 -0.2228 0.4922 0.062 Uiso calc R 1 1

loop_
_atom_site_aniso_label
_atom_site_aniso_U_11
_atom_site_aniso_U_22
_atom_site_aniso_U_33
_atom_site_aniso_U_12
_atom_site_aniso_U_13
_atom_site_aniso_U_23
Pt1 0.0372(6) 0.0446(8) 0.060(6) -0.0015(4) -0.0004(10) -0.0019(15)
I1 0.0723(17) 0.0713(17) 0.075(8) 0.0088(12) 0.010(3) -0.016(4)
I2 0.0517(11) 0.0687(15) 0.059(8) 0.0023(10) -0.006(2) -0.003(3)
S1 0.047(3) 0.047(3) 0.069(12) -0.001(2) -0.001(4) 0.015(4)
S4 0.039(3) 0.038(3) 0.069(8) 0.002(2) 0.000(4) 0.005(5)
S7 0.035(3) 0.041(3) 0.059(7) 0.001(2) -0.003(4) 0.000(5)
C2 0.039(5) 0.046(5) 0.069(12) -0.006(4) -0.003(6) 0.009(7)
C3 0.037(5) 0.048(6) 0.068(11) 0.000(4) -0.004(5) 0.008(7)
C5 0.037(6) 0.049(7) 0.063(7) 0.000(5) -0.004(6) 0.006(7)
C6 0.041(6) 0.049(7) 0.058(8) 0.002(5) -0.004(6) 0.001(6)
C8 0.047(6) 0.041(4) 0.063(11) 0.001(5) -0.005(6) 0.000(5)
C9 0.049(6) 0.040(4) 0.067(12) 0.000(4) -0.007(7) 0.007(6)

loop_
_atom_type_symbol
_atom_type_description
_atom_type_scat_dispersion_real
_atom_type_scat_dispersion_imag
_atom_type_scat_source
C C 0.0032 0.0015 'International Tables Vol C Tables 4.2.6.8 and 6.1.1.4'
H H 0.0000 0.0000 'International Tables Vol C Tables 4.2.6.8 and 6.1.1.4'
S S 0.1181 0.1169 'International Tables Vol C Tables 4.2.6.8 and 6.1.1.4'
Pt Pt -1.3879 8.1780 'International Tables Vol C Tables 4.2.6.8 and 6.1.1.4'
I I -0.4624 1.7349 'International Tables Vol C Tables 4.2.6.8 and 6.1.1.4'

loop_
_geom_angle_atom_site_label_1
_geom_angle_atom_site_label_2
_geom_angle_atom_site_label_3
_geom_angle_site_symmetry_1
_geom_angle_site_symmetry_3
_geom_angle
I1 Pt1 S1 . . 102.8(5)
I1 Pt1 S4 . 4_556 100.2(3)
I2 Pt1 I1 . . 94.0(3)
I2 Pt1 S1 . . 99.1(4)
I2 Pt1 S4 . 4_556 88.4(3)
S1 Pt1 S4 . 4_556 155.2(6)
S4 Pt1 I1 . . 85.3(5)
S4 Pt1 I2 . . 176.6(2)
S4 Pt1 S1 . . 84.3(5)
S4 Pt1 S4 . 4_556 88.37(15)
S4 Pt1 S7 . . 88.7(7)
S7 Pt1 I1 . . 172.7(5)
S7 Pt1 I2 . . 91.7(4)
S7 Pt1 S1 . . 80.8(5)
S7 Pt1 S4 . 4_556 75.3(3)
Pt1 I1 I2 . 3_756 116.4(3)
Pt1 I1 I2 . 1_455 99.21(18)
I2 I1 I2 3_756 1_455 130.86(8)
C2 S1 Pt1 . . 91.2(10)
C9 S1 Pt1 . . 91.0(12)
C9 S1 C2 . . 107(3)
C3 S4 Pt1 . . 108(3)
C5 S4 Pt1 . . 108.1(11)
C5 S4 C3 . . 98(4)
C6 S7 Pt1 . . 103.4(12)
C8 S7 Pt1 . . 114(2)
C8 S7 C6 . . 91(2)
S1 C2 H2A . . 107.3
S1 C2 H2B . . 107.3
H2A C2 H2B . . 106.9
C3 C2 S1 . . 120(4)
C3 C2 H2A . . 107.3
C3 C2 H2B . . 107.3
S4 C3 H3A . . 108.1
S4 C3 H3B . . 108.1
C2 C3 S4 . . 117.0(19)
C2 C3 H3A . . 108.1
C2 C3 H3B . . 108.1
H3A C3 H3B . . 107.3
S4 C5 H5A . . 110.1
S4 C5 H5B . . 110.1
H5A C5 H5B . . 108.4
C6 C5 S4 . . 108(2)
C6 C5 H5A . . 110.1
C6 C5 H5B . . 110.1
S7 C6 H6A . . 108.6
S7 C6 H6B . . 108.6
C5 C6 S7 . . 115(2)
C5 C6 H6A . . 108.6
C5 C6 H6B . . 108.6
H6A C6 H6B . . 107.5
S7 C8 H8A . . 108.7
S7 C8 H8B . . 108.7
H8A C8 H8B . . 107.6
C9 C8 S7 . . 114(2)
C9 C8 H8A . . 108.7
C9 C8 H8B . . 108.7
S1 C9 H9A . . 104.6
S1 C9 H9B . . 104.6
C8 C9 S1 . . 131(3)
C8 C9 H9A . . 104.6
C8 C9 H9B . . 104.6
H9A C9 H9B . . 105.7

loop_
_geom_bond_atom_site_label_1
_geom_bond_atom_site_label_2
_geom_bond_site_symmetry_2
_geom_bond_distance
Pt1 I1 . 2.590(9)
Pt1 I2 . 2.581(7)
Pt1 S1 . 3.008(9)
Pt1 S4 . 2.246(15)
Pt1 S4 4_556 3.220(11)
Pt1 S7 . 2.253(16)
I1 I2 3_756 3.718(4)
I1 I2 1_455 4.480(4)
S1 C2 . 1.821(10)
S1 C9 . 1.814(10)
S4 C3 . 1.823(10)
S4 C5 . 1.821(10)
S7 C6 . 1.820(10)
S7 C8 . 1.816(10)
C2 H2A . 0.9700
C2 H2B . 0.9700
C2 C3 . 1.523(10)
C3 H3A . 0.9700
C3 H3B . 0.9700
C5 H5A . 0.9700
C5 H5B . 0.9700
C5 C6 . 1.522(10)
C6 H6A . 0.9700
C6 H6B . 0.9700
C8 H8A . 0.9700
C8 H8B . 0.9700
C8 C9 . 1.516(10)
C9 H9A . 0.9700
C9 H9B . 0.9700

loop_
_geom_torsion_atom_site_label_1
_geom_torsion_atom_site_label_2
_geom_torsion_atom_site_label_3
_geom_torsion_atom_site_label_4
_geom_torsion_site_symmetry_1
_geom_torsion_site_symmetry_4
_geom_torsion
Pt1 S1 C2 C3 . . -30(4)
Pt1 S1 C9 C8 . . -13(6)
Pt1 S4 C3 C2 . . -44(8)
Pt1 S4 C5 C6 . . 31(2)
Pt1 S7 C6 C5 . . 39(3)
Pt1 S7 C8 C9 . . 29(5)
I1 Pt1 S1 C2 . . 87.3(15)
I1 Pt1 S1 C9 . . -166(2)
I1 Pt1 S4 C3 . . -86(3)
I1 Pt1 S4 C5 . . 168.6(11)
I1 Pt1 S7 C6 . . -50(2)
I1 Pt1 S7 C8 . . -147(2)
I2 Pt1 I1 I2 . 1_455 -122.2(2)
I2 Pt1 I1 I2 . 3_756 92.7(3)
I2 Pt1 S1 C2 . . -176.4(14)
I2 Pt1 S1 C9 . . -70(2)
I2 Pt1 S4 C3 . . -166(9)
I2 Pt1 S4 C5 . . 89(9)
I2 Pt1 S7 C6 . . 169.5(12)
I2 Pt1 S7 C8 . . 71.9(19)
S1 Pt1 I1 I2 . 3_756 -167.0(6)
S1 Pt1 I1 I2 . 1_455 -21.9(5)
S1 Pt1 S4 C3 . . 17(3)
S1 Pt1 S4 C5 . . -88.0(12)
S1 Pt1 S7 C6 . . 70.6(13)
S1 Pt1 S7 C8 . . -27.0(19)
S1 C2 C3 S4 . . 54(9)
S4 Pt1 I1 I2 4_556 3_756 3.6(5)
S4 Pt1 I1 I2 4_556 1_455 148.7(3)
S4 Pt1 I1 I2 . 1_455 61.2(3)
S4 Pt1 I1 I2 . 3_756 -83.9(4)
S4 Pt1 S1 C2 . . 3.4(15)
S4 Pt1 S1 C2 4_556 . -70.2(18)
S4 Pt1 S1 C9 4_556 . 36(2)
S4 Pt1 S1 C9 . . 110(2)
S4 Pt1 S4 C3 4_556 . 173(3)
S4 Pt1 S4 C5 4_556 . 68.3(11)
S4 Pt1 S7 C6 . . -13.9(12)
S4 Pt1 S7 C6 4_556 . -102.6(13)
S4 Pt1 S7 C8 . . -111(2)
S4 Pt1 S7 C8 4_556 . 160(2)
S4 C5 C6 S7 . . -47(3)
S7 Pt1 I1 I2 . 1_455 96.9(17)
S7 Pt1 I1 I2 . 3_756 -48.2(18)
S7 Pt1 S1 C2 . . -86.2(15)
S7 Pt1 S1 C9 . . 20(2)
S7 Pt1 S4 C3 . . 98(3)
S7 Pt1 S4 C5 . . -7.1(11)
S7 C8 C9 S1 . . -6(8)
C2 S1 C9 C8 . . 79(6)
C3 S4 C5 C6 . . -81(3)
C5 S4 C3 C2 . . 68(8)
C6 S7 C8 C9 . . -76(5)
C8 S7 C6 C5 . . 155(3)
C9 S1 C2 C3 . . -122(4)
